data_1572555
loop_
_publ_author_name
'Hertler, Phoebe R.'
'Sauza-de la Vega, Arturo'
'Dar&#xf9;, Andrea'
'Sarkar, Arup'
'Lewis, Richard A.'
'Wu, Guang'
'Gagliardi, Laura'
'Hayton, Trevor W.'

_publ_section_title
;
 A homoleptic Fe(iv) ketimide complex with a low-lying excited state.
;
_journal_issue 40
_journal_name_full 'Chemical science'
_journal_page_first 16559
_journal_page_last 16566
_journal_paper_doi 10.1039/d4sc04880f
_journal_volume 15
_journal_year 2024
_chemical_formula_sum 'C44 H56 Fe N4'
_chemical_formula_weight 696.77
_space_group_crystal_system monoclinic
_space_group_IT_number 15
_space_group_name_Hall '-C 2yc'
_space_group_name_H-M_alt 'C 1 2/c 1'
_atom_sites_solution_hydrogens geom
_atom_sites_solution_primary direct
_audit_creation_method SHELXL-2017/1
_audit_update_record
;
2023-04-07 deposited with the CCDC.	2024-09-05 downloaded from the CCDC.
;
_cell_angle_alpha 90
_cell_angle_beta 121.565(5)
_cell_angle_gamma 90
_cell_formula_units_Z 4
_cell_length_a 23.042(6)
_cell_length_b 9.565(3)
_cell_length_c 21.412(8)
_cell_measurement_reflns_used 2166
_cell_measurement_temperature 100(2)
_cell_measurement_theta_max 25.20
_cell_measurement_theta_min 2.37
_cell_volume 4021(2)
_computing_structure_refinement 'SHELXL-2017/1 (Sheldrick, 2017)'
_computing_structure_solution 'SHELXT 2014/4 (Sheldrick, 2014)'
_diffrn_ambient_temperature 100(2)
_diffrn_measured_fraction_theta_full 1.000
_diffrn_measured_fraction_theta_max 0.993
_diffrn_measurement_device_type Bruker_KAPPA_APEX_II
_diffrn_radiation_type MoK\a
_diffrn_radiation_wavelength 0.71073
_diffrn_reflns_av_R_equivalents 0.0533
_diffrn_reflns_av_unetI/netI 0.0619
_diffrn_reflns_Laue_measured_fraction_full 1.000
_diffrn_reflns_Laue_measured_fraction_max 0.993
_diffrn_reflns_limit_h_max 28
_diffrn_reflns_limit_h_min -28
_diffrn_reflns_limit_k_max 11
_diffrn_reflns_limit_k_min -10
_diffrn_reflns_limit_l_max 26
_diffrn_reflns_limit_l_min -26
_diffrn_reflns_number 13078
_diffrn_reflns_point_group_measured_fraction_full 1.000
_diffrn_reflns_point_group_measured_fraction_max 0.993
_diffrn_reflns_theta_full 25.242
_diffrn_reflns_theta_max 26.484
_diffrn_reflns_theta_min 2.075
_exptl_absorpt_coefficient_mu 0.409
_exptl_absorpt_correction_T_max 0.7454
_exptl_absorpt_correction_T_min 0.6546
_exptl_absorpt_correction_type multi-scan
_exptl_absorpt_process_details sadabs
_exptl_crystal_colour dark_brown
_exptl_crystal_density_diffrn 1.151
_exptl_crystal_description blocks
_exptl_crystal_F_000 1496
_exptl_crystal_size_max .7
_exptl_crystal_size_mid .5
_exptl_crystal_size_min .3
_refine_diff_density_max 0.540
_refine_diff_density_min -0.506
_refine_diff_density_rms 0.061
_refine_ls_extinction_method none
_refine_ls_goodness_of_fit_ref 1.381
_refine_ls_hydrogen_treatment constr
_refine_ls_matrix_type full
_refine_ls_number_parameters 228
_refine_ls_number_reflns 4131
_refine_ls_number_restraints 0
_refine_ls_restrained_S_all 1.381
_refine_ls_R_factor_all 0.0701
_refine_ls_R_factor_gt 0.0441
_refine_ls_shift/su_max 0.000
_refine_ls_shift/su_mean 0.000
_refine_ls_structure_factor_coef Fsqd
_refine_ls_weighting_details 'w=1/[\s^2^(Fo^2^)] where P=(Fo^2^+2Fc^2^)/3'
_refine_ls_weighting_scheme calc
_refine_ls_wR_factor_gt 0.0565
_refine_ls_wR_factor_ref 0.0603
_reflns_Friedel_coverage 0.000
_reflns_number_gt 3054
_reflns_number_total 4131
_reflns_threshold_expression 'I > 2\s(I)'
_cod_data_source_file d4sc04880f2.cif
_cod_data_source_block complex_2
_cod_depositor_comments 'Adding full bibliography for 1572554--1572556.cif.'
_cod_original_sg_symbol_H-M 'C 2/c'
_cod_database_code 1572555
_shelx_shelxl_version_number 2017/1
_shelx_space_group_comment
;
The symmetry employed for this shelxl refinement is uniquely defined
by the following loop, which should always be used as a source of
symmetry information in preference to the above space-group names.
They are only intended as comments.
;

loop_
_space_group_symop_operation_xyz
'x, y, z'
'-x, y, -z+1/2'
'x+1/2, y+1/2, z'
'-x+1/2, y+1/2, -z+1/2'
'-x, -y, -z'
'x, -y, z-1/2'
'-x+1/2, -y+1/2, -z'
'x+1/2, -y+1/2, z-1/2'

loop_
_atom_site_label
_atom_site_type_symbol
_atom_site_fract_x
_atom_site_fract_y
_atom_site_fract_z
_atom_site_U_iso_or_equiv
_atom_site_adp_type
_atom_site_occupancy
_atom_site_site_symmetry_order
_atom_site_calc_flag
_atom_site_refinement_flags_posn
_atom_site_refinement_flags_adp
_atom_site_refinement_flags_occupancy
_atom_site_disorder_assembly
_atom_site_disorder_group
Fe1 Fe 0.500000 0.12163(4) 0.750000 0.01387(11) Uani 1 2 d S T P . .
N1 N 0.44982(7) 0.11035(15) 0.65397(9) 0.0143(4) Uani 1 1 d . . . . .
N2 N 0.57440(7) 0.15453(15) 0.74622(8) 0.0152(4) Uani 1 1 d . . . . .
C17 C 0.60120(9) 0.39602(19) 0.74018(10) 0.0143(4) Uani 1 1 d . . . . .
C12 C 0.61414(9) 0.24051(19) 0.74334(10) 0.0138(5) Uani 1 1 d . . . . .
C1 C 0.41336(9) 0.1075(2) 0.58545(11) 0.0140(4) Uani 1 1 d . . . . .
C6 C 0.39438(9) 0.2433(2) 0.54422(11) 0.0157(5) Uani 1 1 d . . . . .
C18 C 0.64991(10) 0.4916(2) 0.78724(11) 0.0200(5) Uani 1 1 d . . . . .
H18 H 0.693934 0.459881 0.823786 0.024 Uiso 1 1 calc R U . . .
C2 C 0.38762(9) -0.03363(19) 0.54384(11) 0.0162(5) Uani 1 1 d . . . . .
C19 C 0.63476(10) 0.6330(2) 0.78128(11) 0.0233(5) Uani 1 1 d . . . . .
H19 H 0.668460 0.697216 0.814062 0.028 Uiso 1 1 calc R U . . .
C13 C 0.67392(9) 0.18429(19) 0.73689(11) 0.0163(5) Uani 1 1 d . . . . .
C20 C 0.57170(10) 0.6813(2) 0.72862(12) 0.0241(5) Uani 1 1 d . . . . .
H20 H 0.561770 0.778486 0.724584 0.029 Uiso 1 1 calc R U . . .
C22 C 0.53727(10) 0.4452(2) 0.68744(12) 0.0237(5) Uani 1 1 d . . . . .
H22 H 0.503122 0.381246 0.655134 0.028 Uiso 1 1 calc R U . . .
C15 C 0.67829(10) 0.2680(2) 0.67866(11) 0.0248(5) Uani 1 1 d . . . . .
H15A H 0.715141 0.230667 0.673440 0.037 Uiso 1 1 calc R U . . .
H15B H 0.687493 0.366317 0.693521 0.037 Uiso 1 1 calc R U . . .
H15C H 0.635028 0.260587 0.631701 0.037 Uiso 1 1 calc R U . . .
C11 C 0.35768(9) 0.34049(19) 0.55791(11) 0.0218(5) Uani 1 1 d . . . . .
H11 H 0.342995 0.317823 0.590682 0.026 Uiso 1 1 calc R U . . .
C7 C 0.41564(10) 0.2787(2) 0.49652(11) 0.0237(5) Uani 1 1 d . . . . .
H7 H 0.440409 0.212853 0.486253 0.028 Uiso 1 1 calc R U . . .
C9 C 0.36399(10) 0.5045(2) 0.47738(12) 0.0278(6) Uani 1 1 d . . . . .
H9 H 0.353498 0.593683 0.454440 0.033 Uiso 1 1 calc R U . . .
C5 C 0.32447(9) -0.0121(2) 0.46778(11) 0.0257(5) Uani 1 1 d . . . . .
H5A H 0.304993 -0.103163 0.445812 0.039 Uiso 1 1 calc R U . . .
H5B H 0.337169 0.037982 0.436732 0.039 Uiso 1 1 calc R U . . .
H5C H 0.290730 0.042714 0.471959 0.039 Uiso 1 1 calc R U . . .
C4 C 0.44505(9) -0.1008(2) 0.53775(12) 0.0275(5) Uani 1 1 d . . . . .
H4A H 0.486164 -0.108207 0.586656 0.041 Uiso 1 1 calc R U . . .
H4B H 0.454642 -0.042783 0.506478 0.041 Uiso 1 1 calc R U . . .
H4C H 0.430968 -0.194294 0.516248 0.041 Uiso 1 1 calc R U . . .
C10 C 0.34224(10) 0.4703(2) 0.52423(12) 0.0273(6) Uani 1 1 d . . . . .
H10 H 0.316606 0.535646 0.533510 0.033 Uiso 1 1 calc R U . . .
C8 C 0.40110(10) 0.4093(2) 0.46368(12) 0.0306(6) Uani 1 1 d . . . . .
H8 H 0.416614 0.433330 0.431791 0.037 Uiso 1 1 calc R U . . .
C21 C 0.52278(11) 0.5872(2) 0.68149(12) 0.0299(6) Uani 1 1 d . . . . .
H21 H 0.478982 0.619760 0.644824 0.036 Uiso 1 1 calc R U . . .
C14 C 0.74141(9) 0.1933(2) 0.81112(11) 0.0274(6) Uani 1 1 d . . . . .
H14A H 0.777928 0.151127 0.806844 0.041 Uiso 1 1 calc R U . . .
H14B H 0.736988 0.143071 0.848309 0.041 Uiso 1 1 calc R U . . .
H14C H 0.752313 0.291596 0.825534 0.041 Uiso 1 1 calc R U . . .
C16 C 0.66052(10) 0.03027(19) 0.71353(12) 0.0280(6) Uani 1 1 d . . . . .
H16A H 0.617018 0.022039 0.666889 0.042 Uiso 1 1 calc R U . . .
H16B H 0.658690 -0.024498 0.751141 0.042 Uiso 1 1 calc R U . . .
H16C H 0.697303 -0.005091 0.707644 0.042 Uiso 1 1 calc R U . . .
C3 C 0.36968(10) -0.1288(2) 0.58867(11) 0.0290(5) Uani 1 1 d . . . . .
H3A H 0.333091 -0.086058 0.592638 0.043 Uiso 1 1 calc R U . . .
H3B H 0.409943 -0.141659 0.637796 0.043 Uiso 1 1 calc R U . . .
H3C H 0.354515 -0.219816 0.564334 0.043 Uiso 1 1 calc R U . . .

loop_
_atom_site_aniso_label
_atom_site_aniso_U_11
_atom_site_aniso_U_22
_atom_site_aniso_U_33
_atom_site_aniso_U_23
_atom_site_aniso_U_13
_atom_site_aniso_U_12
Fe1 0.0154(2) 0.0136(2) 0.0148(3) 0.000 0.0094(2) 0.000
N1 0.0148(8) 0.0125(9) 0.0183(10) 0.0002(8) 0.0107(8) 0.0003(8)
N2 0.0146(9) 0.0165(10) 0.0146(10) 0.0003(7) 0.0078(8) 0.0013(7)
C17 0.0168(10) 0.0173(12) 0.0150(12) 0.0012(10) 0.0128(10) 0.0006(10)
C12 0.0136(11) 0.0165(12) 0.0096(12) -0.0004(9) 0.0049(10) 0.0007(9)
C1 0.0123(10) 0.0175(12) 0.0163(12) -0.0004(10) 0.0103(10) -0.0004(9)
C6 0.0140(11) 0.0162(12) 0.0132(12) 0.0000(9) 0.0047(10) -0.0029(9)
C18 0.0153(11) 0.0214(13) 0.0231(14) -0.0035(10) 0.0099(11) -0.0013(10)
C2 0.0178(11) 0.0157(12) 0.0170(13) -0.0026(9) 0.0104(11) -0.0002(9)
C19 0.0220(12) 0.0205(13) 0.0309(14) -0.0095(11) 0.0163(11) -0.0074(11)
C13 0.0173(11) 0.0164(11) 0.0194(13) -0.0012(10) 0.0126(11) 0.0011(9)
C20 0.0326(13) 0.0127(12) 0.0336(15) 0.0001(10) 0.0219(13) 0.0007(10)
C22 0.0235(12) 0.0167(13) 0.0244(14) -0.0030(10) 0.0081(11) -0.0020(10)
C15 0.0258(12) 0.0294(14) 0.0278(14) 0.0004(11) 0.0200(12) -0.0002(10)
C11 0.0270(12) 0.0187(13) 0.0252(14) 0.0017(10) 0.0174(11) -0.0016(10)
C7 0.0319(13) 0.0228(13) 0.0243(14) 0.0010(11) 0.0201(12) -0.0011(10)
C9 0.0349(14) 0.0159(13) 0.0235(14) 0.0043(11) 0.0090(12) -0.0045(11)
C5 0.0260(13) 0.0246(13) 0.0230(14) -0.0069(11) 0.0105(12) -0.0045(10)
C4 0.0291(12) 0.0231(13) 0.0354(15) -0.0042(11) 0.0205(12) 0.0014(11)
C10 0.0295(13) 0.0176(13) 0.0317(15) 0.0022(11) 0.0139(12) 0.0018(10)
C8 0.0398(14) 0.0320(16) 0.0239(14) 0.0032(11) 0.0193(13) -0.0097(12)
C21 0.0274(13) 0.0207(14) 0.0308(15) 0.0029(11) 0.0078(12) 0.0037(11)
C14 0.0210(12) 0.0304(14) 0.0302(15) 0.0012(11) 0.0130(12) 0.0057(10)
C16 0.0303(13) 0.0214(13) 0.0436(16) -0.0035(11) 0.0271(13) 0.0028(10)
C3 0.0431(14) 0.0198(13) 0.0304(14) -0.0071(12) 0.0236(12) -0.0130(12)

loop_
_atom_type_symbol
_atom_type_description
_atom_type_scat_dispersion_real
_atom_type_scat_dispersion_imag
_atom_type_scat_source
C C 0.0033 0.0016 'International Tables Vol C Tables 4.2.6.8 and 6.1.1.4'
N N 0.0061 0.0033 'International Tables Vol C Tables 4.2.6.8 and 6.1.1.4'
Fe Fe 0.3463 0.8444 'International Tables Vol C Tables 4.2.6.8 and 6.1.1.4'
H H 0.0000 0.0000 'International Tables Vol C Tables 4.2.6.8 and 6.1.1.4'

loop_
_geom_angle_atom_site_label_1
_geom_angle_atom_site_label_2
_geom_angle_atom_site_label_3
_geom_angle
_geom_angle_site_symmetry_1
_geom_angle_site_symmetry_3
_geom_angle_publ_flag
N1 Fe1 N1 172.96(10) 2_656 . ?
N1 Fe1 N2 90.99(7) 2_656 2_656 ?
N1 Fe1 N2 90.26(7) . 2_656 ?
N1 Fe1 N2 90.26(7) 2_656 . ?
N1 Fe1 N2 90.98(7) . . ?
N2 Fe1 N2 159.70(10) 2_656 . ?
C1 N1 Fe1 177.62(16) . . ?
C12 N2 Fe1 149.24(14) . . ?
C22 C17 C18 118.54(18) . . ?
C22 C17 C12 118.09(17) . . ?
C18 C17 C12 123.37(17) . . ?
N2 C12 C17 120.97(16) . . ?
N2 C12 C13 118.81(17) . . ?
C17 C12 C13 120.05(16) . . ?
N1 C1 C6 118.72(18) . . ?
N1 C1 C2 120.74(18) . . ?
C6 C1 C2 120.54(17) . . ?
C7 C6 C11 118.78(18) . . ?
C7 C6 C1 122.57(17) . . ?
C11 C6 C1 118.53(18) . . ?
C19 C18 C17 120.46(18) . . ?
C19 C18 H18 119.8 . . ?
C17 C18 H18 119.8 . . ?
C5 C2 C3 109.29(16) . . ?
C5 C2 C4 110.37(17) . . ?
C3 C2 C4 109.39(16) . . ?
C5 C2 C1 111.04(16) . . ?
C3 C2 C1 107.75(17) . . ?
C4 C2 C1 108.95(15) . . ?
C20 C19 C18 120.81(19) . . ?
C20 C19 H19 119.6 . . ?
C18 C19 H19 119.6 . . ?
C15 C13 C16 108.96(17) . . ?
C15 C13 C14 110.55(16) . . ?
C16 C13 C14 108.24(15) . . ?
C15 C13 C12 109.38(16) . . ?
C16 C13 C12 108.99(15) . . ?
C14 C13 C12 110.68(16) . . ?
C19 C20 C21 119.26(19) . . ?
C19 C20 H20 120.4 . . ?
C21 C20 H20 120.4 . . ?
C17 C22 C21 120.56(19) . . ?
C17 C22 H22 119.7 . . ?
C21 C22 H22 119.7 . . ?
C13 C15 H15A 109.5 . . ?
C13 C15 H15B 109.5 . . ?
H15A C15 H15B 109.5 . . ?
C13 C15 H15C 109.5 . . ?
H15A C15 H15C 109.5 . . ?
H15B C15 H15C 109.5 . . ?
C10 C11 C6 120.6(2) . . ?
C10 C11 H11 119.7 . . ?
C6 C11 H11 119.7 . . ?
C8 C7 C6 120.6(2) . . ?
C8 C7 H7 119.7 . . ?
C6 C7 H7 119.7 . . ?
C10 C9 C8 120.0(2) . . ?
C10 C9 H9 120.0 . . ?
C8 C9 H9 120.0 . . ?
C2 C5 H5A 109.5 . . ?
C2 C5 H5B 109.5 . . ?
H5A C5 H5B 109.5 . . ?
C2 C5 H5C 109.5 . . ?
H5A C5 H5C 109.5 . . ?
H5B C5 H5C 109.5 . . ?
C2 C4 H4A 109.5 . . ?
C2 C4 H4B 109.5 . . ?
H4A C4 H4B 109.5 . . ?
C2 C4 H4C 109.5 . . ?
H4A C4 H4C 109.5 . . ?
H4B C4 H4C 109.5 . . ?
C9 C10 C11 120.1(2) . . ?
C9 C10 H10 120.0 . . ?
C11 C10 H10 120.0 . . ?
C9 C8 C7 119.9(2) . . ?
C9 C8 H8 120.0 . . ?
C7 C8 H8 120.0 . . ?
C20 C21 C22 120.4(2) . . ?
C20 C21 H21 119.8 . . ?
C22 C21 H21 119.8 . . ?
C13 C14 H14A 109.5 . . ?
C13 C14 H14B 109.5 . . ?
H14A C14 H14B 109.5 . . ?
C13 C14 H14C 109.5 . . ?
H14A C14 H14C 109.5 . . ?
H14B C14 H14C 109.5 . . ?
C13 C16 H16A 109.5 . . ?
C13 C16 H16B 109.5 . . ?
H16A C16 H16B 109.5 . . ?
C13 C16 H16C 109.5 . . ?
H16A C16 H16C 109.5 . . ?
H16B C16 H16C 109.5 . . ?
C2 C3 H3A 109.5 . . ?
C2 C3 H3B 109.5 . . ?
H3A C3 H3B 109.5 . . ?
C2 C3 H3C 109.5 . . ?
H3A C3 H3C 109.5 . . ?
H3B C3 H3C 109.5 . . ?

loop_
_geom_bond_atom_site_label_1
_geom_bond_atom_site_label_2
_geom_bond_distance
_geom_bond_site_symmetry_2
_geom_bond_publ_flag
Fe1 N1 1.7570(17) 2_656 ?
Fe1 N1 1.7571(17) . ?
Fe1 N2 1.7858(15) 2_656 ?
Fe1 N2 1.7859(15) . ?
N1 C1 1.253(2) . ?
N2 C12 1.256(2) . ?
C17 C22 1.388(2) . ?
C17 C18 1.388(2) . ?
C17 C12 1.512(2) . ?
C12 C13 1.551(2) . ?
C1 C6 1.501(3) . ?
C1 C2 1.554(3) . ?
C6 C7 1.386(3) . ?
C6 C11 1.387(2) . ?
C18 C19 1.386(2) . ?
C18 H18 0.9500 . ?
C2 C5 1.527(3) . ?
C2 C3 1.529(3) . ?
C2 C4 1.537(2) . ?
C19 C20 1.372(3) . ?
C19 H19 0.9500 . ?
C13 C15 1.528(3) . ?
C13 C16 1.534(2) . ?
C13 C14 1.538(3) . ?
C20 C21 1.382(3) . ?
C20 H20 0.9500 . ?
C22 C21 1.388(2) . ?
C22 H22 0.9500 . ?
C15 H15A 0.9800 . ?
C15 H15B 0.9800 . ?
C15 H15C 0.9800 . ?
C11 C10 1.385(3) . ?
C11 H11 0.9500 . ?
C7 C8 1.386(3) . ?
C7 H7 0.9500 . ?
C9 C10 1.375(3) . ?
C9 C8 1.382(3) . ?
C9 H9 0.9500 . ?
C5 H5A 0.9800 . ?
C5 H5B 0.9800 . ?
C5 H5C 0.9800 . ?
C4 H4A 0.9800 . ?
C4 H4B 0.9800 . ?
C4 H4C 0.9800 . ?
C10 H10 0.9500 . ?
C8 H8 0.9500 . ?
C21 H21 0.9500 . ?
C14 H14A 0.9800 . ?
C14 H14B 0.9800 . ?
C14 H14C 0.9800 . ?
C16 H16A 0.9800 . ?
C16 H16B 0.9800 . ?
C16 H16C 0.9800 . ?
C3 H3A 0.9800 . ?
C3 H3B 0.9800 . ?
C3 H3C 0.9800 . ?
